data_4342723
loop_
_publ_author_name
'Scrase, Tom G.'
'O'Neill, Michael J'
'Peel, Andrew J.'
'Senior, Paul W.'
'Matthews, Peter D.'
'Shi, Heyao'
'Boss, Sally R.'
'Barker, Paul D.'

_publ_section_title
;
 Selective Lability of Ruthenium(II) Arene Amino Acid Complexes.
;
_journal_issue 7
_journal_name_full 'Inorganic chemistry'
_journal_page_first 3118
_journal_page_last 3124
_journal_paper_doi 10.1021/ic502051y
_journal_volume 54
_journal_year 2015
_chemical_absolute_configuration
;
 Flack parameter -0.02(4)
;
_chemical_formula_moiety 'C11 H16 N O2 Ru S 1+, F6 P 1-'
_chemical_formula_sum 'C11 H16 F6 N O2 P Ru S'
_chemical_formula_weight 472.35
_chemical_name_systematic
; 
 ? 
;
_space_group_IT_number 19
_symmetry_cell_setting orthorhombic
_symmetry_space_group_name_Hall 'P 2ac 2ab'
_symmetry_space_group_name_H-M 'P 21 21 21'
_atom_sites_solution_hydrogens geom
_atom_sites_solution_primary direct
_atom_sites_solution_secondary difmap
_audit_creation_method SHELXL-97
_cell_angle_alpha 90.00
_cell_angle_beta 90.00
_cell_angle_gamma 90.00
_cell_formula_units_Z 4
_cell_length_a 6.0280(1)
_cell_length_b 9.2549(2)
_cell_length_c 26.7467(6)
_cell_measurement_reflns_used 41724
_cell_measurement_temperature 180(2)
_cell_measurement_theta_max 30.03
_cell_measurement_theta_min 1.00
_cell_volume 1492.16(5)
_computing_cell_refinement 'HKL Scalepack (Otwinowski & Minor 1997)'
_computing_data_collection 'Collect (Nonius B.V. 1998)'
_computing_data_reduction
;
 HKL Denzo and Scalepack (Otwinowski & Minor 1997)
;
_computing_publication_material 'SHELXL-97 (Sheldrick 1997)'
_computing_structure_refinement 'SHELXL-97 (Sheldrick 1997)'
_computing_structure_solution 'SIR-92 (Altomare et al. 1994)'
_diffrn_ambient_temperature 180(2)
_diffrn_measured_fraction_theta_full 0.993
_diffrn_measured_fraction_theta_max 0.993
_diffrn_measurement_device_type 'Nonius Kappa CCD'
_diffrn_measurement_method 'Thin slice \w and \f scans'
_diffrn_radiation_source 'fine-focus sealed tube'
_diffrn_radiation_type MoK\a
_diffrn_radiation_wavelength 0.71073
_diffrn_reflns_av_R_equivalents 0.0422
_diffrn_reflns_av_sigmaI/netI 0.0496
_diffrn_reflns_limit_h_max 8
_diffrn_reflns_limit_h_min -8
_diffrn_reflns_limit_k_max 12
_diffrn_reflns_limit_k_min -12
_diffrn_reflns_limit_l_max 37
_diffrn_reflns_limit_l_min -36
_diffrn_reflns_number 11726
_diffrn_reflns_theta_full 30.00
_diffrn_reflns_theta_max 30.00
_diffrn_reflns_theta_min 3.71
_exptl_absorpt_coefficient_mu 1.370
_exptl_absorpt_correction_T_max 0.985
_exptl_absorpt_correction_T_min 0.820
_exptl_absorpt_correction_type multi-scan
_exptl_absorpt_process_details
;
multi-scan from symmetry-related measurements 
 Sortav (Blessing 1995)
;
_exptl_crystal_colour yellow
_exptl_crystal_density_diffrn 2.103
_exptl_crystal_density_method 'not measured'
_exptl_crystal_description block
_exptl_crystal_F_000 936
_exptl_crystal_size_max 0.14
_exptl_crystal_size_mid 0.14
_exptl_crystal_size_min 0.02
_refine_diff_density_max 0.886
_refine_diff_density_min -0.793
_refine_diff_density_rms 0.095
_refine_ls_abs_structure_details 'Flack H D (1983), Acta Cryst. A39, 876-881'
_refine_ls_abs_structure_Flack -0.02(4)
_refine_ls_extinction_method none
_refine_ls_goodness_of_fit_ref 1.037
_refine_ls_hydrogen_treatment constr
_refine_ls_matrix_type full
_refine_ls_number_parameters 209
_refine_ls_number_reflns 4226
_refine_ls_number_restraints 0
_refine_ls_restrained_S_all 1.037
_refine_ls_R_factor_all 0.0388
_refine_ls_R_factor_gt 0.0314
_refine_ls_shift/su_max 0.002
_refine_ls_shift/su_mean 0.000
_refine_ls_structure_factor_coef Fsqd
_refine_ls_weighting_details 'calc w=1/[\s^2^(Fo^2^)+(0.0418P)^2^+0.0000P] where P=(Fo^2^+2Fc^2^)/3'
_refine_ls_weighting_scheme calc
_refine_ls_wR_factor_gt 0.0761
_refine_ls_wR_factor_ref 0.0774
_reflns_number_gt 3574
_reflns_number_total 4226
_reflns_threshold_expression >2sigma(I)
_cod_data_source_file ic502051y_si_002.cif
_cod_data_source_block 6_SbF6
_cod_depositor_comments 'Adding full bibliography for 4342719--4342724.cif.'
_cod_original_sg_symbol_H-M P2(1)2(1)2(1)
_cod_database_code 4342723

loop_
_symmetry_equiv_pos_as_xyz
'x, y, z'
'-x+1/2, -y, z+1/2'
'x+1/2, -y+1/2, -z'
'-x, y+1/2, -z+1/2'

loop_
_atom_site_label
_atom_site_type_symbol
_atom_site_fract_x
_atom_site_fract_y
_atom_site_fract_z
_atom_site_U_iso_or_equiv
_atom_site_adp_type
_atom_site_occupancy
_atom_site_symmetry_multiplicity
_atom_site_calc_flag
_atom_site_refinement_flags
Ru1 Ru 0.48634(4) 0.97613(3) 0.864796(9) 0.01964(7) Uani 1 1 d .
S1 S 0.38327(15) 0.82993(9) 0.93482(3) 0.02435(18) Uani 1 1 d .
N1 N 0.4364(4) 1.1491(3) 0.91514(10) 0.0239(6) Uani 1 1 d .
H1A H 0.4463 1.2354 0.8982 0.029 Uiso 1 1 calc R
H1B H 0.2967 1.1427 0.9288 0.029 Uiso 1 1 calc R
O1 O 0.8018(4) 1.0035(3) 0.89565(8) 0.0246(5) Uani 1 1 d .
O2 O 0.9938(4) 1.1079(2) 0.95739(8) 0.0299(5) Uani 1 1 d .
C1 C 0.2053(6) 1.0253(4) 0.81738(13) 0.0313(8) Uani 1 1 d .
H1 H 0.0711 1.0728 0.8261 0.038 Uiso 1 1 calc R
C2 C 0.3892(6) 1.1065(4) 0.80008(13) 0.0296(8) Uani 1 1 d .
H2 H 0.3756 1.2081 0.7960 0.036 Uiso 1 1 calc R
C3 C 0.5910(6) 1.0387(5) 0.78886(13) 0.0317(8) Uani 1 1 d .
H3 H 0.7152 1.0940 0.7783 0.038 Uiso 1 1 calc R
C4 C 0.6077(7) 0.8819(5) 0.79363(13) 0.0334(9) Uani 1 1 d .
H4 H 0.7430 0.8339 0.7861 0.040 Uiso 1 1 calc R
C5 C 0.4240(6) 0.8042(4) 0.80920(14) 0.0318(9) Uani 1 1 d .
H5 H 0.4329 0.7019 0.8117 0.038 Uiso 1 1 calc R
C6 C 0.2215(6) 0.8758(4) 0.82158(13) 0.0307(8) Uani 1 1 d .
H6 H 0.0975 0.8212 0.8327 0.037 Uiso 1 1 calc R
C7 C 0.8181(6) 1.0855(4) 0.93450(13) 0.0243(7) Uani 1 1 d .
C8 C 0.6029(6) 1.1453(4) 0.95510(12) 0.0238(7) Uani 1 1 d .
H8 H 0.6287 1.2457 0.9677 0.029 Uiso 1 1 calc R
C9 C 0.5259(6) 1.0493(3) 0.99873(11) 0.0269(7) Uani 1 1 d .
H9A H 0.6141 1.0733 1.0288 0.032 Uiso 1 1 calc R
H9B H 0.3685 1.0709 1.0062 0.032 Uiso 1 1 calc R
C10 C 0.5496(6) 0.8879(4) 0.98781(12) 0.0284(8) Uani 1 1 d .
H10A H 0.5044 0.8324 1.0178 0.034 Uiso 1 1 calc R
H10B H 0.7075 0.8659 0.9810 0.034 Uiso 1 1 calc R
C11 C 0.5092(7) 0.6541(3) 0.92609(13) 0.0340(8) Uani 1 1 d .
H11A H 0.5103 0.6019 0.9580 0.051 Uiso 1 1 calc R
H11B H 0.6618 0.6661 0.9141 0.051 Uiso 1 1 calc R
H11C H 0.4237 0.5991 0.9014 0.051 Uiso 1 1 calc R
P1 P -0.04867(16) 1.44702(10) 0.83916(4) 0.0302(2) Uani 1 1 d .
F1 F -0.2429(6) 1.3854(4) 0.87325(14) 0.1010(14) Uani 1 1 d .
F2 F 0.1405(8) 1.5073(5) 0.80734(14) 0.141(2) Uani 1 1 d .
F3 F -0.0859(5) 1.3247(3) 0.79826(10) 0.0631(9) Uani 1 1 d .
F4 F 0.1123(6) 1.3423(4) 0.86809(12) 0.0968(13) Uani 1 1 d .
F5 F -0.0089(4) 1.5710(3) 0.88003(9) 0.0491(6) Uani 1 1 d .
F6 F -0.2239(8) 1.5452(4) 0.81353(14) 0.1111(17) Uani 1 1 d .

loop_
_atom_site_aniso_label
_atom_site_aniso_U_11
_atom_site_aniso_U_22
_atom_site_aniso_U_33
_atom_site_aniso_U_23
_atom_site_aniso_U_13
_atom_site_aniso_U_12
Ru1 0.01899(12) 0.02165(11) 0.01828(11) -0.00101(9) -0.00033(11) -0.00002(11)
S1 0.0238(4) 0.0233(4) 0.0259(4) 0.0022(3) 0.0021(4) -0.0002(3)
N1 0.0207(14) 0.0263(14) 0.0248(14) -0.0011(11) 0.0005(12) 0.0010(11)
O1 0.0202(10) 0.0311(14) 0.0224(12) -0.0040(10) -0.0019(9) 0.0011(10)
O2 0.0191(11) 0.0406(13) 0.0301(12) -0.0058(9) -0.0026(13) -0.0020(14)
C1 0.0245(16) 0.045(2) 0.0247(18) 0.0018(17) -0.0049(14) 0.0105(17)
C2 0.033(2) 0.038(2) 0.0177(18) 0.0060(16) -0.0018(16) -0.0026(17)
C3 0.0282(17) 0.047(2) 0.0197(17) 0.0026(18) -0.0008(14) -0.0066(17)
C4 0.031(2) 0.053(2) 0.0167(17) -0.0117(17) -0.0002(16) 0.0041(18)
C5 0.034(2) 0.032(2) 0.0289(19) -0.0062(15) -0.0096(16) 0.0036(15)
C6 0.0272(19) 0.040(2) 0.0253(19) -0.0017(16) -0.0054(15) -0.0119(16)
C7 0.0261(17) 0.0242(17) 0.0225(17) 0.0023(14) 0.0002(14) -0.0039(13)
C8 0.0252(17) 0.0236(17) 0.0225(17) -0.0055(14) -0.0011(14) -0.0015(13)
C9 0.0279(17) 0.0302(18) 0.0225(15) -0.0032(12) 0.0022(15) 0.0037(17)
C10 0.029(2) 0.0325(19) 0.0236(17) 0.0027(13) -0.0021(15) 0.0014(15)
C11 0.038(2) 0.0243(15) 0.0396(19) 0.0008(13) 0.003(2) 0.008(2)
P1 0.0331(5) 0.0248(5) 0.0326(5) 0.0009(3) -0.0021(4) 0.0023(4)
F1 0.081(3) 0.081(2) 0.142(4) -0.027(2) 0.049(3) -0.040(2)
F2 0.184(5) 0.126(3) 0.113(3) -0.067(3) 0.115(3) -0.115(3)
F3 0.089(3) 0.0381(14) 0.0620(18) -0.0197(13) -0.0265(16) 0.0065(14)
F4 0.135(3) 0.089(2) 0.067(2) -0.0143(19) -0.041(2) 0.077(2)
F5 0.0464(14) 0.0518(13) 0.0492(13) -0.0174(11) 0.0002(13) -0.0054(15)
F6 0.158(4) 0.090(3) 0.085(3) -0.030(2) -0.072(3) 0.081(3)

loop_
_atom_type_symbol
_atom_type_description
_atom_type_scat_dispersion_real
_atom_type_scat_dispersion_imag
_atom_type_scat_source
C C 0.0033 0.0016 'International Tables Vol C Tables 4.2.6.8 and 6.1.1.4'
H H 0.0000 0.0000 'International Tables Vol C Tables 4.2.6.8 and 6.1.1.4'
N N 0.0061 0.0033 'International Tables Vol C Tables 4.2.6.8 and 6.1.1.4'
O O 0.0106 0.0060 'International Tables Vol C Tables 4.2.6.8 and 6.1.1.4'
S S 0.1246 0.1234 'International Tables Vol C Tables 4.2.6.8 and 6.1.1.4'
P P 0.1023 0.0942 'International Tables Vol C Tables 4.2.6.8 and 6.1.1.4'
F F 0.0171 0.0103 'International Tables Vol C Tables 4.2.6.8 and 6.1.1.4'
Ru Ru -1.2594 0.8363 'International Tables Vol C Tables 4.2.6.8 and 6.1.1.4'

loop_
_geom_angle_atom_site_label_1
_geom_angle_atom_site_label_2
_geom_angle_atom_site_label_3
_geom_angle
O1 Ru1 N1 77.63(10)
O1 Ru1 C1 156.73(13)
N1 Ru1 C1 95.89(13)
O1 Ru1 C6 158.22(13)
N1 Ru1 C6 123.82(13)
C1 Ru1 C6 37.37(15)
O1 Ru1 C2 119.26(13)
N1 Ru1 C2 92.76(13)
C1 Ru1 C2 37.99(14)
C6 Ru1 C2 67.65(15)
O1 Ru1 C3 94.10(12)
N1 Ru1 C3 115.39(13)
C1 Ru1 C3 68.22(13)
C6 Ru1 C3 80.38(13)
C2 Ru1 C3 37.19(13)
O1 Ru1 C5 120.53(12)
N1 Ru1 C5 161.79(13)
C1 Ru1 C5 67.92(15)
C6 Ru1 C5 37.97(14)
C2 Ru1 C5 79.60(16)
C3 Ru1 C5 67.54(15)
O1 Ru1 C4 94.96(12)
N1 Ru1 C4 153.07(14)
C1 Ru1 C4 80.68(14)
C6 Ru1 C4 67.60(15)
C2 Ru1 C4 68.06(16)
C3 Ru1 C4 38.56(15)
C5 Ru1 C4 36.45(14)
O1 Ru1 S1 89.76(7)
N1 Ru1 S1 83.84(8)
C1 Ru1 S1 111.97(11)
C6 Ru1 S1 89.08(10)
C2 Ru1 S1 149.43(11)
C3 Ru1 S1 160.77(11)
C5 Ru1 S1 94.32(11)
C4 Ru1 S1 122.36(12)
C11 S1 C10 97.74(17)
C11 S1 Ru1 107.37(12)
C10 S1 Ru1 107.47(12)
C8 N1 Ru1 110.4(2)
C8 N1 H1A 109.6
Ru1 N1 H1A 109.6
C8 N1 H1B 109.6
Ru1 N1 H1B 109.6
H1A N1 H1B 108.1
C7 O1 Ru1 117.3(2)
C6 C1 C2 119.9(4)
C6 C1 Ru1 71.9(2)
C2 C1 Ru1 72.0(2)
C6 C1 H1 120.0
C2 C1 H1 120.0
Ru1 C1 H1 128.3
C3 C2 C1 120.8(4)
C3 C2 Ru1 72.0(2)
C1 C2 Ru1 70.0(2)
C3 C2 H2 119.6
C1 C2 H2 119.6
Ru1 C2 H2 131.2
C2 C3 C4 119.1(3)
C2 C3 Ru1 70.9(2)
C4 C3 Ru1 71.2(2)
C2 C3 H3 120.4
C4 C3 H3 120.4
Ru1 C3 H3 129.9
C5 C4 C3 119.2(4)
C5 C4 Ru1 71.5(2)
C3 C4 Ru1 70.2(2)
C5 C4 H4 120.4
C3 C4 H4 120.4
Ru1 C4 H4 130.4
C4 C5 C6 120.8(4)
C4 C5 Ru1 72.1(2)
C6 C5 Ru1 69.8(2)
C4 C5 H5 119.6
C6 C5 H5 119.6
Ru1 C5 H5 131.3
C1 C6 C5 120.2(4)
C1 C6 Ru1 70.8(2)
C5 C6 Ru1 72.2(2)
C1 C6 H6 119.9
C5 C6 H6 119.9
Ru1 C6 H6 129.6
O2 C7 O1 124.1(3)
O2 C7 C8 119.4(3)
O1 C7 C8 116.3(3)
N1 C8 C7 109.3(3)
N1 C8 C9 111.1(3)
C7 C8 C9 108.9(3)
N1 C8 H8 109.2
C7 C8 H8 109.2
C9 C8 H8 109.2
C10 C9 C8 113.0(3)
C10 C9 H9A 109.0
C8 C9 H9A 109.0
C10 C9 H9B 109.0
C8 C9 H9B 109.0
H9A C9 H9B 107.8
C9 C10 S1 112.7(2)
C9 C10 H10A 109.0
S1 C10 H10A 109.0
C9 C10 H10B 109.0
S1 C10 H10B 109.0
H10A C10 H10B 107.8
S1 C11 H11A 109.5
S1 C11 H11B 109.5
H11A C11 H11B 109.5
S1 C11 H11C 109.5
H11A C11 H11C 109.5
H11B C11 H11C 109.5
F2 P1 F6 92.8(3)
F2 P1 F4 92.2(3)
F6 P1 F4 175.0(3)
F2 P1 F1 178.8(2)
F6 P1 F1 87.8(3)
F4 P1 F1 87.2(2)
F2 P1 F3 88.98(18)
F6 P1 F3 90.94(16)
F4 P1 F3 89.24(16)
F1 P1 F3 92.01(17)
F2 P1 F5 90.39(16)
F6 P1 F5 89.08(15)
F4 P1 F5 90.79(16)
F1 P1 F5 88.61(16)
F3 P1 F5 179.37(18)

loop_
_geom_bond_atom_site_label_1
_geom_bond_atom_site_label_2
_geom_bond_distance
Ru1 O1 2.088(2)
Ru1 N1 2.113(3)
Ru1 C1 2.165(3)
Ru1 C6 2.179(4)
Ru1 C2 2.190(4)
Ru1 C3 2.204(4)
Ru1 C5 2.210(4)
Ru1 C4 2.218(4)
Ru1 S1 2.3925(9)
S1 C11 1.811(3)
S1 C10 1.817(3)
N1 C8 1.467(4)
N1 H1A 0.9200
N1 H1B 0.9200
O1 C7 1.291(4)
O2 C7 1.241(4)
C1 C6 1.392(6)
C1 C2 1.418(5)
C1 H1 0.9500
C2 C3 1.401(5)
C2 H2 0.9500
C3 C4 1.460(6)
C3 H3 0.9500
C4 C5 1.385(5)
C4 H4 0.9500
C5 C6 1.428(5)
C5 H5 0.9500
C6 H6 0.9500
C7 C8 1.514(5)
C8 C9 1.539(4)
C8 H8 1.0000
C9 C10 1.528(4)
C9 H9A 0.9900
C9 H9B 0.9900
C10 H10A 0.9900
C10 H10B 0.9900
C11 H11A 0.9800
C11 H11B 0.9800
C11 H11C 0.9800
P1 F2 1.529(3)
P1 F6 1.553(3)
P1 F4 1.575(3)
P1 F1 1.589(3)
P1 F3 1.590(2)
P1 F5 1.603(2)
